data_7044138
loop_
_publ_author_name
'Bunzen, Hana'
'Lamp, Anton'
'Grzywa, Maciej'
'Barkschat, Christa'
'Volkmer, Dirk'

_publ_section_title
;
 Bistriazole-p-benzoquinone and its alkali salts: electrochemical
 behaviour in aqueous alkaline solutions
;
_journal_name_full 'Dalton Trans.'
_journal_paper_doi 10.1039/C7DT02803B
_journal_year 2017
_chemical_formula_moiety 'C6 H8 N6 Na2 O6'
_chemical_formula_sum 'C6 H8 N6 Na2 O6'
_chemical_formula_weight 306.16
_space_group_crystal_system monoclinic
_space_group_IT_number 15
_space_group_name_Hall '-C 2yc'
_space_group_name_H-M_alt 'C 1 2/c 1'
_symmetry_space_group_name_Hall '-C 2yc'
_symmetry_space_group_name_H-M 'C 1 2/c 1'
_atom_sites_solution_hydrogens difmap
_audit_creation_method SHELXL-2016/6
_audit_update_record
;
2017-09-07 deposited with the CCDC.
2017-09-07 downloaded from the CCDC.
;
_cell_angle_alpha 90
_cell_angle_beta 100.221(2)
_cell_angle_gamma 90
_cell_formula_units_Z 4
_cell_length_a 10.4329(7)
_cell_length_b 15.5499(10)
_cell_length_c 6.8575(4)
_cell_measurement_reflns_used 4163
_cell_measurement_temperature 293(2)
_cell_measurement_theta_max 28.26
_cell_measurement_theta_min 2.38
_cell_volume 1094.84(12)
_computing_cell_refinement 'Bruker SAINT'
_computing_data_collection 'Bruker APEX3'
_computing_data_reduction 'Bruker SAINT'
_computing_molecular_graphics 'Diamond 4.4'
_computing_publication_material Word
_computing_structure_refinement 'SHELXL-2016/6 (Sheldrick, 2016)'
_computing_structure_solution 'SHELXT 2014/4 (Sheldrick, 2014)'
_diffrn_ambient_temperature 293(2)
_diffrn_measured_fraction_theta_full 1.000
_diffrn_measured_fraction_theta_max 1.000
_diffrn_measurement_device_type 'Bruker APEX-II CCD'
_diffrn_measurement_method '\f and \w scans'
_diffrn_radiation_type MoK\a
_diffrn_radiation_wavelength 0.71073
_diffrn_reflns_av_R_equivalents 0.0557
_diffrn_reflns_av_unetI/netI 0.0307
_diffrn_reflns_Laue_measured_fraction_full 1.000
_diffrn_reflns_Laue_measured_fraction_max 1.000
_diffrn_reflns_limit_h_max 13
_diffrn_reflns_limit_h_min -13
_diffrn_reflns_limit_k_max 20
_diffrn_reflns_limit_k_min -20
_diffrn_reflns_limit_l_max 9
_diffrn_reflns_limit_l_min -9
_diffrn_reflns_number 12452
_diffrn_reflns_point_group_measured_fraction_full 1.000
_diffrn_reflns_point_group_measured_fraction_max 1.000
_diffrn_reflns_theta_full 25.242
_diffrn_reflns_theta_max 28.314
_diffrn_reflns_theta_min 2.377
_diffrn_source 'fine-focus sealed tube'
_exptl_absorpt_coefficient_mu 0.226
_exptl_absorpt_correction_T_max 0.7457
_exptl_absorpt_correction_T_min 0.6590
_exptl_absorpt_correction_type multi-scan
_exptl_absorpt_process_details 'SADABS V2012/1 (Bruker AXS Inc.)'
_exptl_crystal_colour yellow
_exptl_crystal_density_diffrn 1.857
_exptl_crystal_description 'needle-like crystal'
_exptl_crystal_F_000 624
_exptl_crystal_recrystallization_method 'Re-crystallisation from solvent: water'
_exptl_crystal_size_max 0.06
_exptl_crystal_size_mid 0.04
_exptl_crystal_size_min 0.03
_refine_diff_density_max 0.513
_refine_diff_density_min -0.337
_refine_diff_density_rms 0.074
_refine_ls_extinction_method none
_refine_ls_goodness_of_fit_ref 1.070
_refine_ls_hydrogen_treatment refall
_refine_ls_matrix_type full
_refine_ls_number_parameters 108
_refine_ls_number_reflns 1367
_refine_ls_number_restraints 2
_refine_ls_restrained_S_all 1.070
_refine_ls_R_factor_all 0.0502
_refine_ls_R_factor_gt 0.0346
_refine_ls_shift/su_max 0.000
_refine_ls_shift/su_mean 0.000
_refine_ls_structure_factor_coef Fsqd
_refine_ls_weighting_details 'w=1/[\s^2^(Fo^2^)+(0.0396P)^2^+1.0161P] where P=(Fo^2^+2Fc^2^)/3'
_refine_ls_weighting_scheme calc
_refine_ls_wR_factor_gt 0.0787
_refine_ls_wR_factor_ref 0.0841
_reflns_Friedel_coverage 0.000
_reflns_number_gt 1103
_reflns_number_total 1367
_reflns_threshold_expression 'I > 2\s(I)'
_cod_data_source_file c7dt02803b2.cif
_cod_data_source_block Na2_btbq_4H2O
_cod_database_code 7044138
_shelx_shelxl_version_number 2016/6
_shelx_space_group_comment
;
The symmetry employed for this shelxl refinement is uniquely defined
by the following loop, which should always be used as a source of
symmetry information in preference to the above space-group names.
They are only intended as comments.
;

loop_
_space_group_symop_operation_xyz
'x, y, z'
'-x, y, -z+1/2'
'x+1/2, y+1/2, z'
'-x+1/2, y+1/2, -z+1/2'
'-x, -y, -z'
'x, -y, z-1/2'
'-x+1/2, -y+1/2, -z'
'x+1/2, -y+1/2, z-1/2'

loop_
_atom_site_label
_atom_site_type_symbol
_atom_site_fract_x
_atom_site_fract_y
_atom_site_fract_z
_atom_site_U_iso_or_equiv
_atom_site_adp_type
_atom_site_occupancy
_atom_site_site_symmetry_order
_atom_site_calc_flag
_atom_site_refinement_flags_posn
_atom_site_refinement_flags_adp
_atom_site_refinement_flags_occupancy
Na1 Na 0.62274(6) 0.81157(4) 0.51605(9) 0.00979(18) Uani 1 1 d . . .
O1 O 0.51561(11) 0.67680(7) 0.48670(15) 0.0103(3) Uani 1 1 d . . .
O2 O 0.77565(11) 0.74016(7) 0.75326(16) 0.0109(3) Uani 1 1 d D . .
O3 O 0.500000 0.87674(11) 0.750000 0.0132(4) Uani 1 2 d S T P
O4 O 0.500000 0.89542(10) 0.250000 0.0101(3) Uani 1 2 d S T P
N1 N 0.26225(12) 0.44202(8) 0.56111(18) 0.0082(3) Uani 1 1 d . . .
N2 N 0.20314(13) 0.51755(8) 0.57971(19) 0.0093(3) Uani 1 1 d . . .
N3 N 0.28255(12) 0.58444(8) 0.56109(18) 0.0082(3) Uani 1 1 d . . .
C1 C 0.51118(15) 0.59811(9) 0.4958(2) 0.0069(3) Uani 1 1 d . . .
C2 C 0.39521(14) 0.55033(9) 0.5286(2) 0.0067(3) Uani 1 1 d . . .
C3 C 0.38294(14) 0.46106(9) 0.5295(2) 0.0064(3) Uani 1 1 d . . .
H1 H 0.759(2) 0.6965(12) 0.815(3) 0.034(7) Uiso 1 1 d D . .
H2 H 0.827(2) 0.7697(14) 0.829(3) 0.042(7) Uiso 1 1 d D . .
H3 H 0.558(2) 0.9093(15) 0.815(4) 0.045(7) Uiso 1 1 d . . .
H4 H 0.557(2) 0.9267(15) 0.217(4) 0.040(7) Uiso 1 1 d . . .

loop_
_atom_site_aniso_label
_atom_site_aniso_U_11
_atom_site_aniso_U_22
_atom_site_aniso_U_33
_atom_site_aniso_U_23
_atom_site_aniso_U_13
_atom_site_aniso_U_12
Na1 0.0090(3) 0.0091(3) 0.0113(3) 0.0008(2) 0.0019(2) -0.0005(2)
O1 0.0117(6) 0.0070(5) 0.0120(6) 0.0002(4) 0.0020(4) -0.0009(4)
O2 0.0123(6) 0.0089(6) 0.0110(6) 0.0009(4) 0.0009(4) -0.0031(5)
O3 0.0114(9) 0.0148(9) 0.0134(8) 0.000 0.0024(7) 0.000
O4 0.0085(8) 0.0104(8) 0.0115(8) 0.000 0.0021(6) 0.000
N1 0.0069(6) 0.0101(6) 0.0077(6) -0.0007(5) 0.0015(5) 0.0006(5)
N2 0.0081(7) 0.0103(7) 0.0096(6) -0.0013(5) 0.0017(5) -0.0009(5)
N3 0.0067(6) 0.0107(6) 0.0071(6) -0.0008(5) 0.0013(5) -0.0006(5)
C1 0.0077(7) 0.0083(7) 0.0039(6) 0.0002(5) -0.0007(5) -0.0003(6)
C2 0.0066(7) 0.0075(7) 0.0058(7) -0.0002(5) 0.0002(5) 0.0004(5)
C3 0.0061(7) 0.0077(7) 0.0052(7) 0.0004(5) 0.0006(5) -0.0010(6)

loop_
_atom_type_symbol
_atom_type_description
_atom_type_scat_dispersion_real
_atom_type_scat_dispersion_imag
_atom_type_scat_source
C C 0.0033 0.0016 'International Tables Vol C Tables 4.2.6.8 and 6.1.1.4'
N N 0.0061 0.0033 'International Tables Vol C Tables 4.2.6.8 and 6.1.1.4'
O O 0.0106 0.0060 'International Tables Vol C Tables 4.2.6.8 and 6.1.1.4'
Na Na 0.0362 0.0249 'International Tables Vol C Tables 4.2.6.8 and 6.1.1.4'
H H 0.0000 0.0000 'International Tables Vol C Tables 4.2.6.8 and 6.1.1.4'

loop_
_geom_angle_atom_site_label_1
_geom_angle_atom_site_label_2
_geom_angle_atom_site_label_3
_geom_angle
_geom_angle_site_symmetry_1
_geom_angle_site_symmetry_3
O2 Na1 O1 83.84(4) . .
O2 Na1 O4 169.42(4) . .
O1 Na1 O4 103.57(5) . .
O2 Na1 O2 92.04(4) . 7_666
O1 Na1 O2 84.56(4) . 7_666
O4 Na1 O2 81.30(4) . 7_666
O2 Na1 O3 96.44(4) . .
O1 Na1 O3 97.38(5) . .
O4 Na1 O3 90.15(3) . .
O2 Na1 O3 171.45(4) 7_666 .
O2 Na1 N1 89.36(4) . 3
O1 Na1 N1 172.39(5) . 3
O4 Na1 N1 82.73(4) . 3
O2 Na1 N1 92.29(4) 7_666 3
O3 Na1 N1 86.75(5) . 3
O2 Na1 Na1 47.00(3) . 7_666
O1 Na1 Na1 81.64(4) . 7_666
O4 Na1 Na1 125.83(3) . 7_666
O2 Na1 Na1 45.05(3) 7_666 7_666
O3 Na1 Na1 143.43(4) . 7_666
N1 Na1 Na1 91.22(4) 3 7_666
O2 Na1 Na1 149.79(3) . 2_655
O1 Na1 Na1 73.21(3) . 2_655
O4 Na1 Na1 32.66(4) . 2_655
O2 Na1 Na1 66.89(3) 7_666 2_655
O3 Na1 Na1 105.61(2) . 2_655
N1 Na1 Na1 111.92(3) 3 2_655
Na1 Na1 Na1 108.95(3) 7_666 2_655
C1 O1 Na1 154.22(10) . .
Na1 O2 Na1 87.96(4) . 7_666
Na1 O2 H1 123.8(17) . .
Na1 O2 H1 106.2(16) 7_666 .
Na1 O2 H2 117.5(17) . .
Na1 O2 H2 110.5(18) 7_666 .
H1 O2 H2 108(2) . .
Na1 O3 Na1 130.98(8) . 2_656
Na1 O3 H3 100.7(17) . .
Na1 O3 H3 107.9(17) 2_656 .
Na1 O3 H3 107.9(17) . 2_656
Na1 O3 H3 100.7(17) 2_656 2_656
H3 O3 H3 107(3) . 2_656
Na1 O4 Na1 114.69(7) . 2_655
Na1 O4 H4 102.4(17) . .
Na1 O4 H4 114.7(17) 2_655 .
Na1 O4 H4 114.7(17) . 2_655
Na1 O4 H4 102.4(17) 2_655 2_655
H4 O4 H4 108(3) . 2_655
N2 N1 C3 106.31(12) . .
N2 N1 Na1 117.21(9) . 3_445
C3 N1 Na1 134.66(10) . 3_445
N1 N2 N3 111.40(12) . .
C2 N3 N2 106.33(12) . .
O1 C1 C2 123.45(14) . .
O1 C1 C3 125.59(14) . 5_666
C2 C1 C3 110.94(12) . 5_666
N3 C2 C3 107.97(13) . .
N3 C2 C1 126.41(14) . .
C3 C2 C1 125.62(13) . .
N1 C3 C2 107.97(13) . .
N1 C3 C1 128.60(14) . 5_666
C2 C3 C1 123.41(13) . 5_666

loop_
_geom_bond_atom_site_label_1
_geom_bond_atom_site_label_2
_geom_bond_distance
_geom_bond_site_symmetry_2
Na1 O2 2.3458(13) .
Na1 O1 2.3668(12) .
Na1 O4 2.4165(11) .
Na1 O2 2.4241(13) 7_666
Na1 O3 2.4433(9) .
Na1 N1 2.4839(14) 3
Na1 Na1 3.3126(12) 7_666
Na1 Na1 4.0690(12) 2_655
O1 C1 1.2265(18) .
O2 H1 0.837(16) .
O2 H2 0.816(16) .
O3 H3 0.85(2) .
O3 H3 0.85(2) 2_656
O4 H4 0.83(2) .
O4 H4 0.83(2) 2_655
N1 N2 1.3431(18) .
N1 C3 1.3480(18) .
N2 N3 1.3498(18) .
N3 C2 1.3437(19) .
C1 C2 1.471(2) .
C1 C3 1.471(2) 5_666
C2 C3 1.394(2) .
